data_7009564
loop_
_publ_author_name
'Bruce, Michael I.'
'Hall, Ben C.'
'Skelton, Brian W.'
'White, Allan H.'
'Zaitseva, Natasha N.'

_publ_section_title
;
 Oligomerisation of alkynes at a pentamethylcyclopentadienylruthenium
 centre&#x200A;&#x2020;
;
_journal_issue 14
_journal_name_full 'Journal of the Chemical Society, Dalton Transactions'
_journal_page_first 2279
_journal_paper_doi 10.1039/b001981j
_journal_year 2000
_chemical_formula_sum 'C44 H43 O4 P Ru'
_chemical_formula_weight 767.87
_space_group_IT_number 2
_symmetry_cell_setting triclinic
_symmetry_space_group_name_Hall '-P 1'
_symmetry_space_group_name_H-M 'P -1'
_cell_angle_alpha 108.41(3)
_cell_angle_beta 95.62(2)
_cell_angle_gamma 91.70(3)
_cell_formula_units_Z 2
_cell_length_a 18.013(6)
_cell_length_b 10.666(5)
_cell_length_c 10.382(2)
_cell_measurement_reflns_used 8
_cell_measurement_temperature 293
_cell_measurement_theta_max 18.7
_cell_measurement_theta_min 16.9
_cell_volume 1879.6(12)
_computing_cell_refinement 'Enraf Nonius software'
_computing_data_collection 'Enraf Nonius software'
_computing_data_reduction 'xtal ADDREF'
_computing_molecular_graphics xtal
_computing_publication_material 'xtal BONDLA CIFIO'
_computing_structure_refinement xtal
_computing_structure_solution xtal
_diffrn_ambient_temperature 293
_diffrn_measurement_device_type
;
  CAD4 diffractometer
;
_diffrn_measurement_method '2\q-\w scans'
_diffrn_radiation_detector 'single counter'
_diffrn_radiation_monochromator graphite
_diffrn_radiation_source 'sealed tube'
_diffrn_radiation_type 'Mo K\a'
_diffrn_radiation_wavelength .71073
_diffrn_reflns_av_sigmaI/netI 0
_diffrn_reflns_limit_h_max 21
_diffrn_reflns_limit_h_min -21
_diffrn_reflns_limit_k_max 12
_diffrn_reflns_limit_k_min -12
_diffrn_reflns_limit_l_max 12
_diffrn_reflns_limit_l_min 0
_diffrn_reflns_number 6613
_diffrn_reflns_theta_max 24.98
_diffrn_reflns_theta_min 2.02
_diffrn_standards_decay_% 0
_diffrn_standards_interval_time 60
_diffrn_standards_number 8
_exptl_absorpt_coefficient_mu .501
_exptl_absorpt_correction_T_max .95
_exptl_absorpt_correction_T_min .89
_exptl_absorpt_correction_type gaussian
_exptl_absorpt_process_details
;
 XTAL absorb                
;
_exptl_crystal_density_diffrn 1.357
_exptl_crystal_description prism
_exptl_crystal_F_000 796
_exptl_crystal_size_max .35
_exptl_crystal_size_mid .22
_exptl_crystal_size_min .10
_refine_diff_density_max 1.01
_refine_diff_density_min -.92
_refine_ls_goodness_of_fit_all 1.638
_refine_ls_goodness_of_fit_ref 1.803
_refine_ls_hydrogen_treatment noref
_refine_ls_matrix_type full
_refine_ls_number_constraints 0
_refine_ls_number_parameters 451
_refine_ls_number_reflns 4988
_refine_ls_number_restraints 0
_refine_ls_R_factor_all .066
_refine_ls_R_factor_gt .049
_refine_ls_shift/su_max .04
_refine_ls_shift/su_mean .0030
_refine_ls_structure_factor_coef F
_refine_ls_weighting_scheme calc
_refine_ls_wR_factor_all .056
_refine_ls_wR_factor_ref .053
_reflns_d_resolution_high .842
_reflns_d_resolution_low 10.099
_reflns_limit_h_max 21
_reflns_limit_h_min -21
_reflns_limit_k_max 12
_reflns_limit_k_min -12
_reflns_limit_l_max 12
_reflns_limit_l_min 0
_reflns_number_gt 4988
_reflns_number_total 6613
_reflns_threshold_expression 'I    > 3.00 sig(I   )'
_cod_data_source_file b001981j.txt
_cod_data_source_block br537
_cod_original_sg_symbol_Hall -p_1
_cod_original_sg_symbol_H-M P_-1
_cod_original_formula_sum 'C44 H43 O4 P1 Ru1'
_cod_database_code 7009564

loop_
_symmetry_equiv_pos_as_xyz
+x,+y,+z
-x,-y,-z

loop_
_atom_site_label
_atom_site_fract_x
_atom_site_fract_y
_atom_site_fract_z
_atom_site_U_iso_or_equiv
_atom_site_adp_type
_atom_site_calc_flag
_atom_site_calc_attached_atom
_atom_site_occupancy
_atom_site_disorder_assembly
_atom_site_disorder_group
Ru .22990(2) .33620(4) .37382(4) .0337(2) Uani ? ? 1.00000 ? ?
P1 .26184(7) .44648(14) .22401(14) .0372(6) Uani ? ? 1.00000 ? ?
C111 .3038(3) .3449(6) .0741(5) .044(3) Uani ? ? 1.00000 ? ?
C112 .3360(3) .4000(6) -.0137(6) .054(3) Uani ? ? 1.00000 ? ?
C113 .3670(4) .3220(7) -.1254(6) .064(4) Uani ? ? 1.00000 ? ?
C114 .3659(4) .1878(8) -.1518(6) .072(4) Uani ? ? 1.00000 ? ?
C115 .3352(4) .1304(6) -.0658(7) .071(4) Uani ? ? 1.00000 ? ?
C116 .3047(3) .2090(6) .0478(6) .052(3) Uani ? ? 1.00000 ? ?
C121 .3321(3) .5858(5) .2932(5) .040(3) Uani ? ? 1.00000 ? ?
C122 .3135(3) .7123(6) .3690(6) .052(3) Uani ? ? 1.00000 ? ?
C123 .3663(4) .8140(6) .4257(7) .064(4) Uani ? ? 1.00000 ? ?
C124 .4409(4) .7949(7) .4128(7) .068(4) Uani ? ? 1.00000 ? ?
C125 .4608(3) .6715(7) .3417(7) .060(3) Uani ? ? 1.00000 ? ?
C126 .4081(3) .5689(6) .2827(6) .050(3) Uani ? ? 1.00000 ? ?
C131 .1857(3) .5225(5) .1500(5) .043(3) Uani ? ? 1.00000 ? ?
C132 .1420(3) .6072(6) .2397(6) .046(3) Uani ? ? 1.00000 ? ?
C133 .0854(3) .6712(6) .1887(6) .056(3) Uani ? ? 1.00000 ? ?
C134 .0712(4) .6492(7) .0532(7) .072(4) Uani ? ? 1.00000 ? ?
C135 .1110(4) .5628(8) -.0374(6) .081(4) Uani ? ? 1.00000 ? ?
C136 .1684(3) .5000(6) .0115(6) .063(3) Uani ? ? 1.00000 ? ?
C1 .3542(3) .3332(5) .4162(5) .036(2) Uani ? ? 1.00000 ? ?
C11 .3877(3) .2045(5) .3878(6) .042(3) Uani ? ? 1.00000 ? ?
O11 .3811(2) .1236(4) .4452(4) .059(2) Uani ? ? 1.00000 ? ?
O12 .4306(2) .1896(4) .2848(4) .059(2) Uani ? ? 1.00000 ? ?
C12 .4643(4) .0657(7) .2367(7) .082(4) Uani ? ? 1.00000 ? ?
C2 .3176(3) .3834(5) .5361(5) .040(3) Uani ? ? 1.00000 ? ?
C3 .2714(3) .4906(5) .5388(5) .038(2) Uani ? ? 1.00000 ? ?
C4 .2650(3) .6061(5) .6378(5) .040(3) Uani ? ? 1.00000 ? ?
C41 .3180(3) .6582(5) .7626(5) .039(2) Uani ? ? 1.00000 ? ?
C42 .3942(3) .6437(6) .7594(6) .056(3) Uani ? ? 1.00000 ? ?
C43 .4431(3) .6846(6) .8765(7) .067(4) Uani ? ? 1.00000 ? ?
C44 .4184(4) .7412(6) 1.0015(7) .066(4) Uani ? ? 1.00000 ? ?
C45 .3428(4) .7599(6) 1.0066(6) .064(4) Uani ? ? 1.00000 ? ?
C46 .2942(3) .7199(6) .8899(6) .051(3) Uani ? ? 1.00000 ? ?
C5 .2018(3) .6855(5) .6267(6) .047(3) Uani ? ? 1.00000 ? ?
C6 .1524(3) .7551(6) .6237(6) .056(3) Uani ? ? 1.00000 ? ?
C61 .0928(3) .8381(6) .6075(6) .051(3) Uani ? ? 1.00000 ? ?
O61 .0550(3) .8259(5) .5036(5) .083(3) Uani ? ? 1.00000 ? ?
O62 .0843(3) .9300(4) .7255(4) .075(3) Uani ? ? 1.00000 ? ?
C62 .0248(4) 1.0185(7) .7166(7) .088(4) Uani ? ? 1.00000 ? ?
C01 .1067(3) .3033(5) .3404(6) .045(3) Uani ? ? 1.00000 ? ?
C011 .0455(3) .3917(6) .3203(7) .065(4) Uani ? ? 1.00000 ? ?
C02 .1368(3) .2032(6) .2330(6) .047(3) Uani ? ? 1.00000 ? ?
C021 .1130(3) .1747(7) .0838(6) .069(4) Uani ? ? 1.00000 ? ?
C03 .1798(3) .1240(5) .2929(6) .046(3) Uani ? ? 1.00000 ? ?
C031 .2131(4) -.0044(6) .2205(7) .069(4) Uani ? ? 1.00000 ? ?
C04 .1778(3) .1745(6) .4362(6) .047(3) Uani ? ? 1.00000 ? ?
C041 .2105(4) .1110(7) .5385(7) .069(4) Uani ? ? 1.00000 ? ?
C05 .1328(3) .2853(5) .4653(6) .044(3) Uani ? ? 1.00000 ? ?
C051 .1114(3) .3611(7) .6022(6) .064(4) Uani ? ? 1.00000 ? ?
H112 .33737 .49628 .00536 .07200 Uiso ? ? 1.00000 ? ?
H113 .38982 .36157 -.18621 .08000 Uiso ? ? 1.00000 ? ?
H114 .38693 .13330 -.23233 .08800 Uiso ? ? 1.00000 ? ?
H115 .33435 .03442 -.08546 .08600 Uiso ? ? 1.00000 ? ?
H116 .28381 .16859 .10974 .06500 Uiso ? ? 1.00000 ? ?
H122 .26089 .72747 .38234 .06200 Uiso ? ? 1.00000 ? ?
H123 .35201 .90174 .47672 .07800 Uiso ? ? 1.00000 ? ?
H124 .47898 .86816 .45450 .08600 Uiso ? ? 1.00000 ? ?
H125 .51346 .65692 .33327 .07600 Uiso ? ? 1.00000 ? ?
H126 .42399 .48189 .23346 .06500 Uiso ? ? 1.00000 ? ?
H132 .15112 .62103 .33779 .05900 Uiso ? ? 1.00000 ? ?
H133 .05554 .73116 .25008 .06900 Uiso ? ? 1.00000 ? ?
H134 .03140 .69515 .02005 .08300 Uiso ? ? 1.00000 ? ?
H135 .10021 .54972 -.13585 .09900 Uiso ? ? 1.00000 ? ?
H136 .19757 .43898 -.05302 .07600 Uiso ? ? 1.00000 ? ?
H1 .37819 .41087 .39056 .04700 Uiso ? ? 1.00000 ? ?
H12a .43347 -.00547 .24597 .12000 Uiso ? ? 1.00000 ? ?
H12b .51209 .06797 .28766 .12000 Uiso ? ? 1.00000 ? ?
H12c .47219 .04338 .13531 .12000 Uiso ? ? 1.00000 ? ?
H2 .31731 .32037 .59389 .05200 Uiso ? ? 1.00000 ? ?
H42 .41263 .60379 .67184 .06800 Uiso ? ? 1.00000 ? ?
H43 .49696 .67445 .87056 .08100 Uiso ? ? 1.00000 ? ?
H44 .45288 .76779 1.08675 .08300 Uiso ? ? 1.00000 ? ?
H45 .32344 .80021 1.09480 .07800 Uiso ? ? 1.00000 ? ?
H46 .24045 .73448 .89487 .06400 Uiso ? ? 1.00000 ? ?
H62a -.01307 .97631 .64286 .12900 Uiso ? ? 1.00000 ? ?
H62b .04442 1.09716 .70171 .12900 Uiso ? ? 1.00000 ? ?
H62c .00000 1.04723 .80902 .12900 Uiso ? ? 1.00000 ? ?
H011a .04881 .47452 .39533 .09800 Uiso ? ? 1.00000 ? ?
H011b .04622 .41242 .23807 .09800 Uiso ? ? 1.00000 ? ?
H011c .00000 .34728 .31911 .09800 Uiso ? ? 1.00000 ? ?
H021a .15427 .14512 .03048 .10000 Uiso ? ? 1.00000 ? ?
H021b .09654 .25259 .06446 .10000 Uiso ? ? 1.00000 ? ?
H021c .07538 .11061 .05187 .10000 Uiso ? ? 1.00000 ? ?
H031a .26211 -.01263 .26188 .10100 Uiso ? ? 1.00000 ? ?
H031b .21773 -.01444 .12541 .10100 Uiso ? ? 1.00000 ? ?
H031c .17658 -.07487 .22672 .10100 Uiso ? ? 1.00000 ? ?
H041a .20662 .16509 .62987 .10500 Uiso ? ? 1.00000 ? ?
H041b .26272 .09638 .52977 .10500 Uiso ? ? 1.00000 ? ?
H041c .18489 .02508 .52383 .10500 Uiso ? ? 1.00000 ? ?
H051a .08995 .44243 .59803 .09300 Uiso ? ? 1.00000 ? ?
H051b .15583 .38740 .66706 .09300 Uiso ? ? 1.00000 ? ?
H051c .07638 .31815 .64165 .09300 Uiso ? ? 1.00000 ? ?

loop_
_atom_site_aniso_label
_atom_site_aniso_U_11
_atom_site_aniso_U_22
_atom_site_aniso_U_33
_atom_site_aniso_U_12
_atom_site_aniso_U_13
_atom_site_aniso_U_23
Ru .0298(2) .0367(2) .0344(2) .01408(17) .00540(17) .00953(18)
P1 .0337(8) .0413(8) .0375(8) .0164(6) .0065(6) .0121(7)
C111 .038(3) .052(4) .040(3) .016(3) .004(3) .013(3)
C112 .051(4) .073(4) .046(4) .024(3) .012(3) .025(3)
C113 .064(4) .092(5) .045(4) .031(4) .018(3) .029(4)
C114 .066(5) .104(6) .044(4) .035(4) .022(3) .013(4)
C115 .084(5) .059(4) .062(5) .031(4) .015(4) .001(4)
C116 .061(4) .051(4) .048(4) .018(3) .016(3) .014(3)
C121 .043(3) .041(3) .043(3) .014(3) .007(3) .019(3)
C122 .048(4) .046(4) .063(4) .014(3) .001(3) .018(3)
C123 .066(5) .046(4) .076(5) .009(3) -.007(4) .017(3)
C124 .062(5) .064(5) .077(5) -.008(4) -.014(4) .028(4)
C125 .035(3) .084(5) .068(4) .011(3) .007(3) .034(4)
C126 .043(3) .054(4) .053(4) .014(3) .009(3) .017(3)
C131 .036(3) .049(3) .043(3) .016(3) .002(3) .015(3)
C132 .043(3) .055(4) .042(3) .018(3) .011(3) .016(3)
C133 .048(4) .061(4) .058(4) .027(3) .010(3) .015(3)
C134 .061(4) .098(6) .060(4) .042(4) .002(4) .029(4)
C135 .071(5) .125(7) .046(4) .048(5) -.001(4) .023(4)
C136 .059(4) .079(5) .046(4) .038(4) .006(3) .011(3)
C1 .032(3) .034(3) .043(3) .008(2) -.002(2) .012(2)
C11 .028(3) .042(3) .052(4) .011(2) -.001(3) .010(3)
O11 .052(3) .048(2) .086(3) .022(2) .015(2) .031(2)
O12 .062(3) .055(3) .062(3) .036(2) .022(2) .014(2)
C12 .092(5) .064(5) .081(5) .049(4) .026(4) .005(4)
C2 .042(3) .039(3) .036(3) .011(3) -.003(2) .009(2)
C3 .031(3) .038(3) .041(3) .010(2) .006(2) .009(3)
C4 .037(3) .043(3) .040(3) .016(2) .009(2) .010(3)
C41 .044(3) .031(3) .038(3) .010(2) .005(2) .005(2)
C42 .046(4) .060(4) .049(4) .012(3) .009(3) -.003(3)
C43 .043(4) .067(4) .072(5) .015(3) -.001(3) -.003(4)
C44 .076(5) .053(4) .055(4) .019(4) -.010(4) .000(3)
C45 .080(5) .063(4) .038(4) .020(4) .008(3) .001(3)
C46 .053(4) .050(4) .050(4) .021(3) .016(3) .009(3)
C5 .049(4) .043(3) .044(3) .012(3) .010(3) .007(3)
C6 .056(4) .059(4) .049(4) .029(3) .007(3) .010(3)
C61 .049(4) .051(4) .053(4) .017(3) .007(3) .013(3)
O61 .079(3) .099(4) .060(3) .047(3) -.004(3) .010(3)
O62 .087(3) .076(3) .054(3) .054(3) .004(2) .008(2)
C62 .094(6) .083(5) .084(5) .069(5) .013(4) .016(4)
C01 .027(3) .053(4) .052(4) .012(3) .004(3) .014(3)
C011 .036(3) .078(5) .095(5) .021(3) .011(3) .045(4)
C02 .041(3) .051(4) .044(3) .001(3) -.000(3) .010(3)
C021 .059(4) .084(5) .051(4) -.005(4) -.009(3) .011(4)
C03 .037(3) .042(3) .056(4) .007(3) .004(3) .010(3)
C031 .067(4) .041(4) .092(5) .013(3) .025(4) .005(4)
C04 .039(3) .050(4) .056(4) .009(3) .004(3) .021(3)
C041 .060(4) .079(5) .086(5) .012(4) .006(4) .052(4)
C05 .038(3) .053(4) .045(3) .012(3) .009(3) .018(3)
C051 .056(4) .081(5) .057(4) .013(4) .023(3) .020(4)

loop_
_atom_type_symbol
_atom_type_description
_atom_type_oxidation_number
_atom_type_number_in_cell
_atom_type_scat_dispersion_real
_atom_type_scat_dispersion_imag
_atom_type_scat_source
C ? 0 88 .002014 .002014 'Int Tables Vol IV Tables 2.2B and 2.3.1'
O ? 0 8 .007996 .005981 'Int Tables Vol IV Tables 2.2B and 2.3.1'
P ? 0 2 .090027 .094971 'Int Tables Vol IV Tables 2.2B and 2.3.1'
H ? 0 86 0 0 'Int Tables Vol IV Tables 2.2B and 2.3.1'
Ru ? 0 2 -1.42 .835999 'Int Tables Vol IV Tables 2.2B and 2.3.1'

loop_
_diffrn_attenuator_code
_diffrn_attenuator_scale
? ?

loop_
_geom_angle_atom_site_label_1
_geom_angle_atom_site_label_2
_geom_angle_atom_site_label_3
_geom_angle_site_symmetry_1
_geom_angle_site_symmetry_2
_geom_angle_site_symmetry_3
_geom_angle
_geom_angle_publ_flag
P1 Ru C1 . . . 83.10(16) ?
P1 Ru C2 . . . 106.69(17) ?
P1 Ru C3 . . . 91.96(17) ?
P1 Ru C01 . . . 106.11(18) ?
P1 Ru C02 . . . 96.63(17) ?
P1 Ru C03 . . . 120.58(17) ?
P1 Ru C04 . . . 156.60(14) ?
P1 Ru C05 . . . 141.08(16) ?
C1 Ru C2 . . . 38.0(2) ?
C1 Ru C3 . . . 68.76(18) ?
C1 Ru C01 . . . 169.1(2) ?
C1 Ru C02 . . . 137.10(18) ?
C1 Ru C03 . . . 108.77(19) ?
C1 Ru C04 . . . 107.4(2) ?
C1 Ru C05 . . . 135.1(2) ?
C2 Ru C3 . . . 40.3(2) ?
C2 Ru C01 . . . 139.4(2) ?
C2 Ru C02 . . . 153.4(2) ?
C2 Ru C03 . . . 117.8(2) ?
C2 Ru C04 . . . 93.6(2) ?
C2 Ru C05 . . . 103.7(2) ?
C3 Ru C01 . . . 115.7(2) ?
C3 Ru C02 . . . 153.5(2) ?
C3 Ru C03 . . . 147.2(2) ?
C3 Ru C04 . . . 111.3(2) ?
C3 Ru C05 . . . 95.8(2) ?
C01 Ru C02 . . . 37.76(19) ?
C01 Ru C03 . . . 61.8(2) ?
C01 Ru C04 . . . 61.9(2) ?
C01 Ru C05 . . . 37.2(2) ?
C02 Ru C03 . . . 36.2(2) ?
C02 Ru C04 . . . 61.2(2) ?
C02 Ru C05 . . . 62.3(2) ?
C03 Ru C04 . . . 36.6(2) ?
C03 Ru C05 . . . 62.0(2) ?
C04 Ru C05 . . . 37.4(2) ?
Ru P1 C111 . . . 115.2(2) ?
Ru P1 C121 . . . 116.5(2) ?
Ru P1 C131 . . . 116.5(2) ?
C111 P1 C121 . . . 101.1(2) ?
C111 P1 C131 . . . 103.7(3) ?
C121 P1 C131 . . . 101.7(3) ?
P1 C111 C112 . . . 122.1(4) ?
P1 C111 C116 . . . 119.5(5) ?
C112 C111 C116 . . . 118.4(5) ?
C111 C112 C113 . . . 121.1(6) ?
C111 C112 H112 . . . 119.3(5) ?
C113 C112 H112 . . . 119.6(7) ?
C112 C113 C114 . . . 119.8(7) ?
C112 C113 H113 . . . 120.6(7) ?
C114 C113 H113 . . . 119.6(6) ?
C113 C114 C115 . . . 120.4(6) ?
C113 C114 H114 . . . 119.2(8) ?
C115 C114 H114 . . . 120.4(8) ?
C114 C115 C116 . . . 119.8(6) ?
C114 C115 H115 . . . 120.0(7) ?
C116 C115 H115 . . . 120.1(7) ?
C111 C116 C115 . . . 120.4(6) ?
C111 C116 H116 . . . 119.8(5) ?
C115 C116 H116 . . . 119.9(6) ?
P1 C121 C122 . . . 122.0(4) ?
P1 C121 C126 . . . 121.6(4) ?
C122 C121 C126 . . . 116.2(5) ?
C121 C122 C123 . . . 121.8(5) ?
C121 C122 H122 . . . 118.9(5) ?
C123 C122 H122 . . . 119.3(5) ?
C122 C123 C124 . . . 120.8(6) ?
C122 C123 H123 . . . 120.5(7) ?
C124 C123 H123 . . . 118.7(6) ?
C123 C124 C125 . . . 118.6(6) ?
C123 C124 H124 . . . 120.7(6) ?
C125 C124 H124 . . . 120.8(7) ?
C124 C125 C126 . . . 121.2(6) ?
C124 C125 H125 . . . 119.1(6) ?
C126 C125 H125 . . . 119.7(6) ?
C121 C126 C125 . . . 121.4(5) ?
C121 C126 H126 . . . 119.2(5) ?
C125 C126 H126 . . . 119.4(6) ?
P1 C131 C132 . . . 117.8(4) ?
P1 C131 C136 . . . 124.2(4) ?
C132 C131 C136 . . . 118.0(5) ?
C131 C132 C133 . . . 119.9(5) ?
C131 C132 H132 . . . 119.9(6) ?
C133 C132 H132 . . . 120.3(5) ?
C132 C133 C134 . . . 120.5(6) ?
C132 C133 H133 . . . 120.4(6) ?
C134 C133 H133 . . . 119.1(6) ?
C133 C134 C135 . . . 121.0(7) ?
C133 C134 H134 . . . 119.0(6) ?
C135 C134 H134 . . . 120.0(7) ?
C134 C135 C136 . . . 119.4(6) ?
C134 C135 H135 . . . 119.4(8) ?
C136 C135 H135 . . . 121.1(6) ?
C131 C136 C135 . . . 121.2(5) ?
C131 C136 H136 . . . 119.1(6) ?
C135 C136 H136 . . . 119.6(6) ?
Ru C1 C11 . . . 118.6(3) ?
Ru C1 C2 . . . 66.2(3) ?
Ru C1 H1 . . . 107.2(4) ?
C11 C1 C2 . . . 119.7(5) ?
C11 C1 H1 . . . 121.8(5) ?
C2 C1 H1 . . . 110.3(4) ?
C1 C11 O11 . . . 128.0(5) ?
C1 C11 O12 . . . 108.8(5) ?
O11 C11 O12 . . . 123.2(5) ?
C11 O12 C12 . . . 116.9(5) ?
O12 C12 H12a . . . 111.1(6) ?
O12 C12 H12b . . . 111.0(5) ?
O12 C12 H12c . . . 111.0(7) ?
H12a C12 H12b . . . 107.6(8) ?
H12a C12 H12c . . . 107.9(6) ?
H12b C12 H12c . . . 108.0(7) ?
Ru C2 C1 . . . 75.8(3) ?
Ru C2 C3 . . . 66.4(3) ?
Ru C2 H2 . . . 113.4(3) ?
C1 C2 C3 . . . 115.6(5) ?
C1 C2 H2 . . . 113.2(5) ?
C3 C2 H2 . . . 128.9(5) ?
Ru C3 C2 . . . 73.3(3) ?
Ru C3 C4 . . . 152.6(4) ?
C2 C3 C4 . . . 131.2(5) ?
C3 C4 C41 . . . 123.9(5) ?
C3 C4 C5 . . . 120.0(4) ?
C41 C4 C5 . . . 116.1(4) ?
C4 C41 C42 . . . 121.3(5) ?
C4 C41 C46 . . . 122.0(5) ?
C42 C41 C46 . . . 116.7(5) ?
C41 C42 C43 . . . 121.4(5) ?
C41 C42 H42 . . . 118.6(5) ?
C43 C42 H42 . . . 120.0(6) ?
C42 C43 C44 . . . 121.0(6) ?
C42 C43 H43 . . . 119.4(6) ?
C44 C43 H43 . . . 119.6(6) ?
C43 C44 C45 . . . 118.5(6) ?
C43 C44 H44 . . . 121.6(7) ?
C45 C44 H44 . . . 119.9(6) ?
C44 C45 C46 . . . 120.4(6) ?
C44 C45 H45 . . . 120.3(6) ?
C46 C45 H45 . . . 119.3(7) ?
C41 C46 C45 . . . 121.9(6) ?
C41 C46 H46 . . . 118.5(5) ?
C45 C46 H46 . . . 119.6(6) ?
C4 C5 C6 . . . 176.4(5) ?
C5 C6 C61 . . . 174.9(7) ?
C6 C61 O61 . . . 125.0(5) ?
C6 C61 O62 . . . 111.3(5) ?
O61 C61 O62 . . . 123.6(6) ?
C61 O62 C62 . . . 114.3(5) ?
O62 C62 H62a . . . 111.4(6) ?
O62 C62 H62b . . . 110.8(6) ?
O62 C62 H62c . . . 109.7(7) ?
H62a C62 H62b . . . 107.8(8) ?
H62a C62 H62c . . . 108.8(7) ?
H62b C62 H62c . . . 108.3(6) ?
Ru C01 C011 . . . 131.9(4) ?
Ru C01 C02 . . . 72.2(3) ?
Ru C01 C05 . . . 71.0(3) ?
C011 C01 C02 . . . 125.6(5) ?
C011 C01 C05 . . . 125.6(5) ?
C02 C01 C05 . . . 107.7(5) ?
C01 C011 H011a . . . 111.7(5) ?
C01 C011 H011b . . . 112.8(6) ?
C01 C011 H011c . . . 107.3(6) ?
H011a C011 H011b . . . 107.8(7) ?
H011a C011 H011c . . . 107.5(6) ?
H011b C011 H011c . . . 109.5(6) ?
Ru C02 C01 . . . 70.0(3) ?
Ru C02 C021 . . . 131.7(5) ?
Ru C02 C03 . . . 73.1(3) ?
C01 C02 C021 . . . 124.3(5) ?
C01 C02 C03 . . . 108.1(5) ?
C021 C02 C03 . . . 126.5(5) ?
C02 C021 H021a . . . 110.9(6) ?
C02 C021 H021b . . . 111.5(5) ?
C02 C021 H021c . . . 112.3(7) ?
H021a C021 H021b . . . 106.7(7) ?
H021a C021 H021c . . . 107.3(6) ?
H021b C021 H021c . . . 108.0(6) ?
Ru C03 C02 . . . 70.7(3) ?
Ru C03 C031 . . . 131.4(4) ?
Ru C03 C04 . . . 70.3(3) ?
C02 C03 C031 . . . 127.3(5) ?
C02 C03 C04 . . . 107.8(5) ?
C031 C03 C04 . . . 124.2(6) ?
C03 C031 H031a . . . 113.0(5) ?
C03 C031 H031b . . . 112.2(6) ?
C03 C031 H031c . . . 104.0(6) ?
H031a C031 H031b . . . 106.8(7) ?
H031a C031 H031c . . . 110.8(7) ?
H031b C031 H031c . . . 110.0(5) ?
Ru C04 C03 . . . 73.1(4) ?
Ru C04 C041 . . . 128.1(4) ?
Ru C04 C05 . . . 70.0(4) ?
C03 C04 C041 . . . 125.3(5) ?
C03 C04 C05 . . . 108.5(5) ?
C041 C04 C05 . . . 125.8(5) ?
C04 C041 H041a . . . 111.4(6) ?
C04 C041 H041b . . . 111.1(7) ?
C04 C041 H041c . . . 110.9(5) ?
H041a C041 H041b . . . 107.9(6) ?
H041a C041 H041c . . . 108.2(8) ?
H041b C041 H041c . . . 107.1(7) ?
Ru C05 C01 . . . 71.8(3) ?
Ru C05 C04 . . . 72.6(3) ?
Ru C05 C051 . . . 125.4(4) ?
C01 C05 C04 . . . 107.9(5) ?
C01 C05 C051 . . . 125.9(5) ?
C04 C05 C051 . . . 126.0(6) ?
C05 C051 H051a . . . 109.4(6) ?
C05 C051 H051b . . . 109.2(5) ?
C05 C051 H051c . . . 117.8(5) ?
H051a C051 H051b . . . 106.3(6) ?
H051a C051 H051c . . . 106.6(6) ?
H051b C051 H051c . . . 106.9(7) ?

loop_
_geom_bond_atom_site_label_1
_geom_bond_atom_site_label_2
_geom_bond_site_symmetry_1
_geom_bond_site_symmetry_2
_geom_bond_distance
_geom_bond_publ_flag
Ru P1 . . 2.3290(18) ?
Ru C1 . . 2.243(5) ?
Ru C2 . . 2.117(5) ?
Ru C3 . . 2.025(4) ?
Ru C01 . . 2.213(5) ?
Ru C02 . . 2.243(5) ?
Ru C03 . . 2.274(5) ?
Ru C04 . . 2.238(7) ?
Ru C05 . . 2.203(6) ?
P1 C111 . . 1.839(5) ?
P1 C121 . . 1.833(5) ?
P1 C131 . . 1.839(6) ?
C111 C112 . . 1.391(9) ?
C111 C116 . . 1.389(8) ?
C112 C113 . . 1.376(8) ?
C112 H112 . . .982(6) ?
C113 C114 . . 1.369(12) ?
C113 H113 . . .977(8) ?
C114 C115 . . 1.379(12) ?
C114 H114 . . .974(6) ?
C115 C116 . . 1.387(9) ?
C115 H115 . . .978(7) ?
C116 H116 . . .976(7) ?
C121 C122 . . 1.400(7) ?
C121 C126 . . 1.397(8) ?
C122 C123 . . 1.362(8) ?
C122 H122 . . .981(6) ?
C123 C124 . . 1.378(10) ?
C123 H123 . . .975(6) ?
C124 C125 . . 1.368(9) ?
C124 H124 . . .982(6) ?
C125 C126 . . 1.369(8) ?
C125 H125 . . .974(6) ?
C126 H126 . . .974(6) ?
C131 C132 . . 1.399(7) ?
C131 C136 . . 1.383(8) ?
C132 C133 . . 1.396(9) ?
C132 H132 . . .978(6) ?
C133 C134 . . 1.348(10) ?
C133 H133 . . .967(6) ?
C134 C135 . . 1.369(9) ?
C134 H134 . . .975(7) ?
C135 C136 . . 1.388(10) ?
C135 H135 . . .986(7) ?
C136 H136 . . .981(6) ?
C1 C11 . . 1.470(8) ?
C1 C2 . . 1.426(7) ?
C1 H1 . . 1.041(6) ?
C11 O11 . . 1.203(8) ?
C11 O12 . . 1.353(7) ?
O12 C12 . . 1.433(8) ?
C12 H12a . . .962(8) ?
C12 H12b . . .960(7) ?
C12 H12c . . 1.029(7) ?
C2 C3 . . 1.429(7) ?
C2 H2 . . 1.033(6) ?
C3 C4 . . 1.349(6) ?
C4 C41 . . 1.473(7) ?
C4 C5 . . 1.456(8) ?
C41 C42 . . 1.389(8) ?
C41 C46 . . 1.394(8) ?
C42 C43 . . 1.370(8) ?
C42 H42 . . .970(6) ?
C43 C44 . . 1.372(9) ?
C43 H43 . . .984(6) ?
C44 C45 . . 1.385(10) ?
C44 H44 . . .987(6) ?
C45 C46 . . 1.363(8) ?
C45 H45 . . .984(6) ?
C46 H46 . . .990(6) ?
C5 C6 . . 1.180(9) ?
C6 C61 . . 1.441(9) ?
C61 O61 . . 1.187(8) ?
C61 O62 . . 1.331(7) ?
O62 C62 . . 1.464(9) ?
C62 H62a . . .957(7) ?
C62 H62b . . .963(8) ?
C62 H62c . . 1.059(8) ?
C01 C011 . . 1.513(9) ?
C01 C02 . . 1.442(7) ?
C01 C05 . . 1.408(9) ?
C011 H011a . . .972(6) ?
C011 H011b . . .948(8) ?
C011 H011c . . .931(6) ?
C02 C021 . . 1.497(9) ?
C02 C03 . . 1.405(9) ?
C021 H021a . . .971(6) ?
C021 H021b . . .963(8) ?
C021 H021c . . .906(6) ?
C03 C031 . . 1.513(8) ?
C03 C04 . . 1.418(8) ?
C031 H031a . . .962(7) ?
C031 H031b . . .971(8) ?
C031 H031c . . 1.006(7) ?
C04 C041 . . 1.512(10) ?
C04 C05 . . 1.423(8) ?
C041 H041a . . .953(6) ?
C041 H041b . . .966(7) ?
C041 H041c . . .975(7) ?
C05 C051 . . 1.490(8) ?
C051 H051a . . .972(7) ?
C051 H051b . . .968(6) ?
C051 H051c . . .962(7) ?

loop_
_geom_contact_atom_site_label_1
_geom_contact_atom_site_label_2
_geom_contact_distance
_geom_contact_site_symmetry_1
_geom_contact_site_symmetry_2
_geom_contact_publ_flag
Ru C11 3.218(5) . . ?
Ru C4 3.282(5) . . ?
Ru C011 3.414(6) . . ?
Ru C021 3.426(6) . . ?
Ru C031 3.466(6) . . ?
Ru C041 3.387(8) . . ?
Ru C051 3.298(7) . . ?
Ru H116 3.0306(6) . . ?
Ru H1 2.7377(9) . . ?
Ru H2 2.6986(6) . . ?
P1 C112 2.835(6) . . ?
P1 C116 2.798(6) . . ?
P1 C122 2.836(6) . . ?
P1 C126 2.828(6) . . ?
P1 C132 2.781(6) . . ?
P1 C136 2.855(7) . . ?
P1 C1 3.033(6) . . ?
P1 H1 2.6979(15) . . ?
C111 C113 2.409(9) . . ?
C111 C114 2.775(8) . . ?
C111 C115 2.408(8) . . ?
C111 C121 2.836(7) . . ?
C111 C131 2.892(8) . . ?
C111 H112 2.058(6) . . ?
C111 H116 2.056(6) . . ?
C111 H126 2.673(5) . . ?
C111 H136 2.620(6) . . ?
C112 C114 2.375(9) . . ?
C112 C115 2.752(9) . . ?
C112 C116 2.388(10) . . ?
C112 H113 2.053(6) . . ?
C112 H136 2.555(6) . . ?
C113 C115 2.385(11) . . ?
C113 C116 2.763(10) . . ?
C113 H112 2.047(7) . . ?
C113 H114 2.030(7) . . ?
C114 C116 2.393(9) . . ?
C114 H113 2.037(9) . . ?
C114 H115 2.051(9) . . ?
C115 H114 2.052(8) . . ?
C115 H116 2.055(7) . . ?
C116 H115 2.060(5) . . ?
C121 C123 2.414(7) . . ?
C121 C124 2.806(8) . . ?
C121 C125 2.412(8) . . ?
C121 C131 2.849(7) . . ?
C121 H122 2.062(5) . . ?
C121 H126 2.056(5) . . ?
C121 H1 2.512(6) . . ?
C122 C124 2.382(9) . . ?
C122 C125 2.729(8) . . ?
C122 C126 2.374(8) . . ?
C122 H123 2.038(5) . . ?
C123 C125 2.361(9) . . ?
C123 C126 2.737(8) . . ?
C123 H122 2.031(7) . . ?
C123 H124 2.060(7) . . ?
C124 C126 2.385(8) . . ?
C124 H123 2.035(7) . . ?
C124 H125 2.028(7) . . ?
C125 H124 2.052(7) . . ?
C125 H126 2.033(7) . . ?
C126 H125 2.036(6) . . ?
C126 H1 2.375(7) . . ?
C131 C133 2.419(8) . . ?
C131 C134 2.777(9) . . ?
C131 C135 2.415(9) . . ?
C131 H132 2.068(5) . . ?
C131 H136 2.048(5) . . ?
C132 C134 2.382(10) . . ?
C132 C135 2.760(9) . . ?
C132 C136 2.384(8) . . ?
C132 H122 2.538(5) . . ?
C132 H133 2.062(6) . . ?
C132 H011b 2.656(6) . . ?
C133 C135 2.364(9) . . ?
C133 C136 2.744(8) . . ?
C133 H132 2.070(7) . . ?
C133 H134 2.011(7) . . ?
C134 C136 2.380(10) . . ?
C134 H133 2.005(7) . . ?
C134 H135 2.042(7) . . ?
C135 H134 2.040(7) . . ?
C135 H136 2.059(8) . . ?
C136 H135 2.077(7) . . ?
C1 O11 2.405(7) . . ?
C1 O12 2.297(6) . . ?
C1 C3 2.416(7) . . ?
C1 H2 2.064(6) . . ?
C11 C12 2.375(9) . . ?
C11 C2 2.504(7) . . ?
C11 H1 2.204(6) . . ?
C11 H12a 2.476(5) . . ?
C11 H2 2.582(5) . . ?
O11 O12 2.250(7) . . ?
O11 C12 2.676(9) . . ?
O11 C2 2.937(6) . . ?
O11 H123 2.536(5) . '1 545' ?
O11 H124 2.619(4) . '2 666' ?
O11 H12a 2.393(4) . . ?
O11 H2 2.559(4) . . ?
O11 H041b 2.427(4) . . ?
O12 H1 2.524(4) . . ?
O12 H12a 1.993(4) . . ?
O12 H12b 1.991(4) . . ?
O12 H12c 2.041(4) . . ?
C2 C4 2.530(7) . . ?
C2 H1 2.036(6) . . ?
C3 C41 2.491(6) . . ?
C3 C5 2.430(7) . . ?
C3 H1 2.578(5) . . ?
C3 H2 2.227(6) . . ?
C4 C42 2.494(7) . . ?
C4 C46 2.507(7) . . ?
C4 C6 2.635(8) . . ?
C4 H42 2.650(5) . . ?
C4 H46 2.674(5) . . ?
C41 C43 2.406(8) . . ?
C41 C44 2.801(8) . . ?
C41 C45 2.410(7) . . ?
C41 C5 2.485(8) . . ?
C41 H42 2.039(5) . . ?
C41 H46 2.058(5) . . ?
C42 C44 2.387(8) . . ?
C42 C45 2.740(8) . . ?
C42 C46 2.369(8) . . ?
C42 H43 2.043(6) . . ?
C43 C45 2.370(9) . . ?
C43 C46 2.730(8) . . ?
C43 H42 2.036(7) . . ?
C43 H44 2.068(7) . . ?
C44 C46 2.385(9) . . ?
C44 H43 2.045(7) . . ?
C44 H45 2.064(7) . . ?
C45 H44 2.063(7) . . ?
C45 H46 2.042(7) . . ?
C46 C5 2.970(8) . . ?
C46 H45 2.034(6) . . ?
C5 C61 2.618(9) . . ?
C5 H46 2.682(6) . . ?
C6 O61 2.334(8) . . ?
C6 O62 2.289(7) . . ?
C61 C62 2.350(9) . . ?
C61 H62a 2.431(6) . . ?
O61 O62 2.220(6) . . ?
O61 C62 2.615(8) . . ?
O61 H133 2.505(4) . . ?
O61 H62a 2.273(5) . . ?
O62 H62a 2.020(5) . . ?
O62 H62b 2.019(5) . . ?
O62 H62c 2.076(4) . . ?
C01 C021 2.599(8) . . ?
C01 C03 2.305(8) . . ?
C01 C04 2.288(9) . . ?
C01 C051 2.581(9) . . ?
C01 H011a 2.078(5) . . ?
C01 H011b 2.074(6) . . ?
C01 H011c 1.999(5) . . ?
C01 H051a 2.669(5) . . ?
C011 C02 2.628(8) . . ?
C011 C05 2.598(9) . . ?
C02 C031 2.616(9) . . ?
C02 C04 2.282(9) . . ?
C02 C05 2.301(8) . . ?
C02 H021a 2.054(6) . . ?
C02 H021b 2.055(6) . . ?
C02 H021c 2.022(5) . . ?
C021 C03 2.592(10) . . ?
C03 C041 2.603(10) . . ?
C03 C05 2.306(7) . . ?
C03 H031a 2.086(5) . . ?
C03 H031b 2.084(5) . . ?
C03 H031c 2.010(5) . . ?
C031 C04 2.591(8) . . ?
C04 C051 2.596(8) . . ?
C04 H041a 2.061(6) . . ?
C04 H041b 2.067(6) . . ?
C04 H041c 2.070(7) . . ?
C041 C05 2.614(10) . . ?
C05 H051a 2.032(5) . . ?
C05 H051b 2.027(5) . . ?
C05 H051c 2.118(6) . . ?
H112 H113 2.3572(4) . . ?
H113 H114 2.3262(11) . . ?
H113 H125 2.3993(5) . '2 665' ?
H114 H115 2.3609(4) . . ?
H115 H116 2.3644(4) . . ?
H116 H021a 2.3757(7) . . ?
H116 H031b 2.3141(8) . . ?
H122 H123 2.3372(7) . . ?
H122 H132 2.1837(6) . . ?
H123 H124 2.3478(8) . . ?
H124 H125 2.3433(9) . . ?
H125 H126 2.3300(7) . . ?
H126 H1 2.2184(4) . . ?
H126 H43 2.2976(6) . '2 666' ?
H132 H133 2.3794(5) . . ?
H133 H134 2.2907(4) . . ?
H134 H135 2.3416(5) . . ?
H135 H136 2.3831(6) . . ?
H12a H12b 1.5513(4) . . ?
H12a H12c 1.6098(3) . . ?
H12b H12c 1.6097(3) . . ?
H42 H43 2.3384(4) . . ?
H43 H44 2.3757(4) . . ?
H44 H45 2.3729(8) . . ?
H45 H46 2.3336(4) . . ?
H62a H62b 1.5513(5) . . ?
H62a H62c 1.6399(3) . . ?
H62b H62c 1.6398(3) . . ?
H011a H011b 1.5514(3) . . ?
H011a H011c 1.5348(5) . . ?
H011a H051a 2.2934(4) . . ?
H011b H011c 1.5349(3) . . ?
H011b H021b 2.3340(5) . . ?
H021a H021b 1.5514(4) . . ?
H021a H021c 1.5121(5) . . ?
H021b H021c 1.5122(7) . . ?
H031a H031b 1.5514(3) . . ?
H031a H031c 1.6198(5) . . ?
H031b H031c 1.6198(3) . . ?
H041a H041b 1.5514(3) . . ?
H041a H041c 1.5613(5) . . ?
H041b H041c 1.5613(4) . . ?
H051a H051b 1.5514(3) . . ?
H051a H051c 1.5504(6) . . ?
H051b H051c 1.5503(4) . . ?

loop_
_geom_hbond_atom_site_label_D
_geom_hbond_atom_site_label_H
_geom_hbond_atom_site_label_A
_geom_hbond_site_symmetry_D
_geom_hbond_site_symmetry_H
_geom_hbond_site_symmetry_A
_geom_hbond_distance_DH
_geom_hbond_distance_HA
_geom_hbond_distance_DA
_geom_hbond_angle_DHA
_geom_hbond_publ_flag
? ? ? ? ? ? ? ? ? ? ?

loop_
_geom_torsion_atom_site_label_1
_geom_torsion_atom_site_label_2
_geom_torsion_atom_site_label_3
_geom_torsion_atom_site_label_4
_geom_torsion_site_symmetry_1
_geom_torsion_site_symmetry_2
_geom_torsion_site_symmetry_3
_geom_torsion_site_symmetry_4
_geom_torsion
_geom_torsion_publ_flag
? ? ? ? ? ? ? ? ? ?
